data_1559219
loop_
_publ_author_name
'Eklund, Ann-Marie'
'Berg, Jan-Eric'
'Wahlberg, Inger'

_publ_section_title
;
 Tobacco Chemistry. 73. 4,6,8-Trihydroxy-11-Capnosene-2,10-dione, a
 Cembrane-Derived Bicyclic Diterpenoid from Tobacco
;
_journal_name_full 'Acta Chemica Scandinavica'
_journal_page_first 367
_journal_page_last 371
_journal_paper_doi 10.3891/acta.chem.scand.46-0367
_journal_volume 46
_journal_year 1992
_chemical_formula_sum 'C27 H36 O6'
_chemical_formula_weight 456.58
_chemical_name_common
;
4,6,8-Trihydroxy-11-Capnosene-2,10-dione
;
_space_group_IT_number 4
_space_group_name_Hall 'P 2yb'
_space_group_name_H-M_alt 'P 1 21 1'
_symmetry_cell_setting monoclinic
_symmetry_Int_Tables_number 4
_symmetry_space_group_name_Hall 'P 2yb'
_symmetry_space_group_name_H-M 'P 1 21 1'
_cell_angle_alpha 90.
_cell_angle_beta 97.35(1)
_cell_angle_gamma 90.
_cell_formula_units_Z 2
_cell_length_a 6.006(1)
_cell_length_b 21.875(3)
_cell_length_c 9.416(2)
_cell_volume 1226.9(4)
_diffrn_ambient_temperature 293
_diffrn_radiation_probe x-ray
_diffrn_radiation_type MoK\a
_diffrn_radiation_wavelength 0.71069
_exptl_absorpt_coefficient_mu 0.0804
_exptl_crystal_density_diffrn 1.2359
_exptl_crystal_F_000 491
_refine_ls_number_parameters 316
_refine_ls_number_reflns 1462
_refine_ls_R_factor_gt 0.044
_refine_ls_wR_factor_gt 0.057
_refine_ls_wR_factor_ref 0.066
_cod_data_source_file Acta-Chem-Scand-1992-46-367.cif
_cod_data_source_block 1
_cod_original_sg_symbol_H-M 'P 21'
_cod_database_code 1559219

loop_
_space_group_symop_id
_space_group_symop_operation_xyz
1 x,y,z
2 -x,1/2+y,-z

loop_
_atom_site_label
_atom_site_type_symbol
_atom_site_thermal_displace_type
_atom_site_fract_x
_atom_site_fract_y
_atom_site_fract_z
_atom_site_occupancy
_atom_site_U_iso_or_equiv
_atom_site_calc_flag
_atom_site_refinement_flags
_atom_site_disorder_assembly
_atom_site_disorder_group
O1 O Uiso -0.0882(5) 0.0100(2) 0.4298(4) 1.000 0.0470(10) . . . .
O2 O Uiso 0.0829(9) 0.0945(3) 0.2244(5) 1.000 0.069(2) . . . .
O3 O Uiso 0.7127(5) 0.0727(2) 0.6602(4) 1.000 0.0530(10) . . . .
O4 O Uiso 0.1845(6) -0.0517(2) 0.7424(4) 1.000 0.0540(10) . . . .
O5 O Uiso 0.1744(5) 0.15760 0.7086(4) 1.000 0.0460(10) . . . .
O6 O Uiso 0.3614(9) 0.2456(3) 0.7253(6) 1.000 0.0920(10) . . . .
C1 C Uiso 0.1561(7) -0.0595(3) 0.3306(5) 1.000 0.0370(10) . . . .
C2 C Uiso 0.0977(7) -0.0004(3) 0.3997(5) 1.000 0.0340(10) . . . .
C3 C Uiso 0.2887(7) 0.0462(3) 0.4355(5) 1.000 0.0350(10) . . . .
C4 C Uiso 0.2456(8) 0.1062(3) 0.3461(5) 1.000 0.045(2) . . . .
C5 C Uiso 0.1598(9) 0.1515(3) 0.4484(6) 1.000 0.048(2) . . . .
C6 C Uiso 0.2904(8) 0.1368(3) 0.5913(6) 1.000 0.041(2) . . . .
C7 C Uiso 0.3060(7) 0.0666(3) 0.5968(5) 1.000 0.0340(10) . . . .
C8 C Uiso 0.5134(7) 0.0427(3) 0.6955(5) 1.000 0.041(2) . . . .
C9 C Uiso 0.5494(8) -0.0271(3) 0.6791(5) 1.000 0.044(2) . . . .
C10 C Uiso 0.3539(8) -0.0678(3) 0.6948(5) 1.000 0.042(2) . . . .
C11 C Uiso 0.3790(9) -0.1318(3) 0.6387(6) 1.000 0.047(2) . . . .
C12 C Uiso 0.2246(8) -0.1618(3) 0.5528(5) 1.000 0.045(2) . . . .
C13 C Uiso -0.0021(9) -0.1366(3) 0.4995(6) 1.000 0.048(2) . . . .
C14 C Uiso -0.0149(9) -0.1108(3) 0.3451(6) 1.000 0.049(2) . . . .
C15 C Uiso 0.1956(8) -0.0482(3) 0.1726(5) 1.000 0.044(2) . . . .
C16 C Uiso 0.3332(10) -0.1003(3) 0.1175(7) 1.000 0.059(2) . . . .
C17 C Uiso -0.0271(10) -0.0386(3) 0.0722(6) 1.000 0.061(2) . . . .
C18 C Uiso 0.4660(11) 0.1282(3) 0.2980(7) 1.000 0.061(2) . . . .
C19 C Uiso 0.4965(9) 0.0590(3) 0.8505(6) 1.000 0.055(2) . . . .
C20 C Uiso 0.2808(10) -0.2229(3) 0.4926(8) 1.000 0.063(2) . . . .
C21 C Uiso 0.2305(9) 0.2118(3) 0.7687(6) 1.000 0.047(2) . . . .
C22 C Uiso 0.1053(8) 0.2246(3) 0.8889(5) 1.000 0.044(2) . . . .
C23 C Uiso 0.1763(11) 0.2729(3) 0.9827(6) 1.000 0.062(2) . . . .
C24 C Uiso 0.0547(13) 0.2861(3) 1.0943(7) 1.000 0.073(2) . . . .
C25 C Uiso -0.1318(14) 0.2528(4) 1.1166(7) 1.000 0.074(3) . . . .
C26 C Uiso -0.1995(11) 0.2054(3) 1.0246(6) 1.000 0.063(2) . . . .
C27 C Uiso -0.0834(9) 0.1915(3) 0.9126(6) 1.000 0.050(2) . . . .
H1 H Uiso 0.3129(7) -0.0749(3) 0.3886(5) 1.000 0.0500 . . . .
H2 H Uiso 0.133(10) 0.101(3) 0.164(7) 1.000 0.0500 . . . .
H3 H Uiso 0.4411(7) 0.0242(3) 0.4127(5) 1.000 0.0500 . . . .
H5A H Uiso -0.0179(9) 0.1452(3) 0.4515(6) 1.000 0.0500 . . . .
H5B H Uiso 0.1908(9) 0.1980(3) 0.4174(6) 1.000 0.0500 . . . .
H6 H Uiso 0.4508(8) 0.1598(3) 0.6015(6) 1.000 0.0500 . . . .
H7 H Uiso 0.1736(7) 0.0453(3) 0.6468(5) 1.000 0.0500 . . . .
H9A H Uiso 0.6850(8) -0.0408(3) 0.7594(5) 1.000 0.0500 . . . .
H9B H Uiso 0.5972(8) -0.0350(3) 0.5739(5) 1.000 0.0500 . . . .
H11 H Uiso 0.5357(9) -0.1549(3) 0.6724(6) 1.000 0.0500 . . . .
H13A H Uiso -0.1247(9) -0.1726(3) 0.5010(6) 1.000 0.0500 . . . .
H13B H Uiso -0.0406(9) -0.1000(3) 0.5695(6) 1.000 0.0500 . . . .
H14A H Uiso -0.1815(9) -0.0930(3) 0.3130(6) 1.000 0.0500 . . . .
H14B H Uiso 0.0177(9) -0.1478(3) 0.2747(6) 1.000 0.0500 . . . .
H15 H Uiso 0.2906(8) -0.0063(3) 0.1717(5) 1.000 0.0500 . . . .
H16A H Uiso 0.4812(10) -0.1038(3) 0.1954(7) 1.000 0.0500 . . . .
H16B H Uiso 0.3827(10) -0.0936(3) 0.0123(7) 1.000 0.0500 . . . .
H16C H Uiso 0.2361(10) -0.1418(3) 0.1184(7) 1.000 0.0500 . . . .
H17A H Uiso -0.1304(10) -0.0063(3) 0.1207(6) 1.000 0.0500 . . . .
H17B H Uiso -0.1054(10) -0.0831(3) 0.0683(6) 1.000 0.0500 . . . .
H17C H Uiso -0.0088(10) -0.0239(3) -0.0352(6) 1.000 0.0500 . . . .
H18A H Uiso 0.5922(11) 0.1384(3) 0.3871(7) 1.000 0.0500 . . . .
H18B H Uiso 0.4267(11) 0.1691(3) 0.2356(7) 1.000 0.0500 . . . .
H18C H Uiso 0.5290(11) 0.0936(3) 0.2315(7) 1.000 0.0500 . . . .
H19A H Uiso 0.3496(9) 0.0424(3) 0.8937(6) 1.000 0.0500 . . . .
H19B H Uiso 0.5072(9) 0.1080(3) 0.8626(6) 1.000 0.0500 . . . .
H19C H Uiso 0.6448(9) 0.0381(3) 0.9074(6) 1.000 0.0500 . . . .
H20A H Uiso 0.1453(10) -0.2550(3) 0.4657(8) 1.000 0.0500 . . . .
H20B H Uiso 0.4137(10) -0.2446(3) 0.5630(8) 1.000 0.0500 . . . .
H20C H Uiso 0.3446(10) -0.2083(3) 0.3959(8) 1.000 0.0500 . . . .
H23 H Uiso 0.3228(11) 0.2995(3) 0.9676(6) 1.000 0.0500 . . . .
H24 H Uiso 0.1091(13) 0.3231(3) 1.1665(7) 1.000 0.0500 . . . .
H25 H Uiso -0.2233(14) 0.2637(4) 1.2049(7) 1.000 0.0500 . . . .
H26 H Uiso -0.3467(11) 0.1792(3) 1.0406(6) 1.000 0.0500 . . . .
H27 H Uiso -0.1397(9) 0.1543(3) 0.8416(6) 1.000 0.0500 . . . .

loop_
_atom_type_symbol
_atom_type_description
_atom_type_scat_dispersion_real
_atom_type_scat_dispersion_imag
_atom_type_scat_source
C C 0.0033 0.0016 ' International Tables Vol C Tables 4.2.6.8 and 6.1.1.4'
H H 0.0000 0.0000 ' International Tables Vol C Tables 4.2.6.8 and 6.1.1.4'
O O 0.0106 0.0060 ' International Tables Vol C Tables 4.2.6.8 and 6.1.1.4'

loop_
_geom_angle_atom_site_label_1
_geom_angle_atom_site_label_2
_geom_angle_atom_site_label_3
_geom_angle
_geom_angle_site_symmetry_1
_geom_angle_site_symmetry_2
_geom_angle_site_symmetry_3
_geom_angle_publ_flag
C6 O5 C21 118.7(4) . . . yes
C4 O2 H2 107(5) . . . no
C2 C1 C15 110.4(5) . . . no
C14 C1 C15 112.7(4) . . . no
C2 C1 C14 113.1(4) . . . no
O1 C2 C3 120.6(5) . . . yes
C1 C2 C3 117.0(4) . . . no
O1 C2 C1 122.4(5) . . . yes
C2 C3 C7 110.8(4) . . . no
C4 C3 C7 105.5(5) . . . no
C2 C3 C4 111.8(4) . . . no
O2 C4 C3 109.3(5) . . . yes
O2 C4 C5 111.9(5) . . . yes
C3 C4 C5 104.6(4) . . . no
C3 C4 C18 109.5(4) . . . no
O2 C4 C18 110.3(4) . . . yes
C5 C4 C18 111.1(5) . . . no
C4 C5 C6 104.4(5) . . . no
O5 C6 C5 111.6(4) . . . yes
O5 C6 C7 108.7(4) . . . yes
C5 C6 C7 105.4(5) . . . no
C3 C7 C6 104.7(4) . . . no
C3 C7 C8 115.6(4) . . . no
C6 C7 C8 113.5(4) . . . no
O3 C8 C9 107.1(4) . . . yes
O3 C8 C19 105.9(4) . . . yes
C7 C8 C9 112.6(4) . . . no
C7 C8 C19 110.5(4) . . . no
C9 C8 C19 110.7(5) . . . no
O3 C8 C7 109.7(4) . . . yes
C8 C9 C10 117.0(4) . . . no
O4 C10 C9 124.7(6) . . . yes
C9 C10 C11 113.7(4) . . . no
O4 C10 C11 121.6(5) . . . yes
C10 C11 C12 125.4(5) . . . no
C11 C12 C13 124.0(6) . . . no
C13 C12 C20 116.0(5) . . . no
C11 C12 C20 119.8(5) . . . no
C12 C13 C14 112.5(4) . . . no
C1 C14 C13 113.2(4) . . . no
C1 C15 C17 112.3(4) . . . no
C16 C15 C17 110.7(5) . . . no
C1 C15 C16 111.1(5) . . . no
O5 C21 O6 123.2(6) . . . yes
O6 C21 C22 125.1(6) . . . yes
O5 C21 C22 111.7(5) . . . yes
C21 C22 C23 119.0(5) . . . no
C23 C22 C27 118.6(5) . . . no
C21 C22 C27 122.4(5) . . . no
C22 C23 C24 119.1(6) . . . no
C23 C24 C25 121.6(6) . . . no
C24 C25 C26 118.9(7) . . . no
C25 C26 C27 120.8(6) . . . no
C22 C27 C26 121.0(6) . . . no
C2 C1 H1 106.6(5) . . . no
C14 C1 H1 106.0(6) . . . no
C15 C1 H1 107.7(4) . . . no
C2 C3 H3 106.8(6) . . . no
C4 C3 H3 110.7(5) . . . no
C7 C3 H3 111.4(5) . . . no
C4 C5 H5A 110.5(6) . . . no
C4 C5 H5B 111.0(6) . . . no
C6 C5 H5A 110.7(6) . . . no
C6 C5 H5B 110.8(6) . . . no
H5A C5 H5B 109.4(7) . . . no
O5 C6 H6 107.2(6) . . . no
C5 C6 H6 109.7(6) . . . no
C7 C6 H6 114.3(6) . . . no
C3 C7 H7 109.7(5) . . . no
C6 C7 H7 113.6(6) . . . no
C8 C7 H7 100.0(5) . . . no
C8 C9 H9A 107.8(6) . . . no
C8 C9 H9B 107.8(6) . . . no
C10 C9 H9A 107.3(6) . . . no
C10 C9 H9B 107.4(5) . . . no
H9A C9 H9B 109.4(6) . . . no
C10 C11 H11 117.0(6) . . . no
C12 C11 H11 117.6(7) . . . no
C12 C13 H13A 108.7(6) . . . no
C12 C13 H13B 109.0(6) . . . no
C14 C13 H13A 109.0(6) . . . no
C14 C13 H13B 108.2(6) . . . no
H13A C13 H13B 109.5(6) . . . no
C1 C14 H14A 108.5(6) . . . no
C1 C14 H14B 108.5(5) . . . no
C13 C14 H14A 109.0(5) . . . no
C13 C14 H14B 108.1(6) . . . no
H14A C14 H14B 109.4(7) . . . no
C1 C15 H15 106.7(5) . . . no
C16 C15 H15 108.6(5) . . . no
C17 C15 H15 107.2(6) . . . no
C15 C16 H16A 104.8(6) . . . no
C15 C16 H16B 115.6(6) . . . no
C15 C16 H16C 107.9(6) . . . no
H16A C16 H16B 109.5(7) . . . no
H16A C16 H16C 109.5(7) . . . no
H16B C16 H16C 109.5(7) . . . no
C15 C17 H17A 109.2(6) . . . no
C15 C17 H17B 103.7(6) . . . no
C15 C17 H17C 115.4(6) . . . no
H17A C17 H17B 109.5(7) . . . no
H17A C17 H17C 109.5(7) . . . no
H17B C17 H17C 109.4(7) . . . no
C4 C18 H18A 112.5(6) . . . no
C4 C18 H18B 106.5(6) . . . no
C4 C18 H18C 109.4(6) . . . no
H18A C18 H18B 109.5(8) . . . no
H18A C18 H18C 109.4(8) . . . no
H18B C18 H18C 109.5(7) . . . no
C8 C19 H19A 116.2(6) . . . no
C8 C19 H19B 108.9(6) . . . no
C8 C19 H19C 103.0(5) . . . no
H19A C19 H19B 109.6(7) . . . no
H19A C19 H19C 109.4(7) . . . no
H19B C19 H19C 109.5(7) . . . no
C12 C20 H20A 117.8(6) . . . no
C12 C20 H20B 110.0(7) . . . no
C12 C20 H20C 100.1(6) . . . no
H20A C20 H20B 109.5(8) . . . no
H20A C20 H20C 109.4(8) . . . no
H20B C20 H20C 109.5(7) . . . no
C22 C23 H23 120.6(6) . . . no
C24 C23 H23 120.4(7) . . . no
C23 C24 H24 119.2(8) . . . no
C25 C24 H24 119.2(8) . . . no
C24 C25 H25 120.4(8) . . . no
C26 C25 H25 120.8(9) . . . no
C25 C26 H26 119.5(7) . . . no
C27 C26 H26 119.7(7) . . . no
C22 C27 H27 119.4(6) . . . no
C26 C27 H27 119.6(6) . . . no

loop_
_geom_bond_atom_site_label_1
_geom_bond_atom_site_label_2
_geom_bond_distance
_geom_bond_site_symmetry_1
_geom_bond_site_symmetry_2
_geom_bond_publ_flag
O1 C2 1.208(5) . . yes
O2 C4 1.431(7) . . yes
O3 C8 1.441(6) . . yes
O4 C10 1.215(6) . . yes
O5 C6 1.452(6) . . yes
O5 C21 1.338(7) . . yes
O6 C21 1.189(8) . . yes
O2 H2 0.69(6) . . no
C1 C14 1.539(8) . . no
C1 C15 1.556(7) . . no
C1 C2 1.509(9) . . no
C2 C3 1.539(8) . . no
C3 C4 1.563(9) . . no
C3 C7 1.574(7) . . no
C4 C18 1.531(8) . . no
C4 C5 1.517(8) . . no
C5 C6 1.503(8) . . no
C6 C7 1.539(9) . . no
C7 C8 1.547(7) . . no
C8 C9 1.553(9) . . no
C8 C19 1.518(7) . . no
C9 C10 1.496(8) . . no
C10 C11 1.511(9) . . no
C11 C12 1.324(8) . . no
C12 C13 1.495(8) . . no
C12 C20 1.507(9) . . no
C13 C14 1.552(8) . . no
C15 C16 1.537(9) . . no
C15 C17 1.550(8) . . no
C21 C22 1.464(7) . . no
C22 C27 1.387(8) . . no
C22 C23 1.408(9) . . no
C23 C24 1.385(9) . . no
C24 C25 1.375(11) . . no
C25 C26 1.379(10) . . no
C26 C27 1.371(8) . . no
C1 H1 1.080(7) . . no
C3 H3 1.080(7) . . no
C5 H5A 1.080(8) . . no
C5 H5B 1.081(9) . . no
C6 H6 1.080(7) . . no
C7 H7 1.080(7) . . no
C9 H9A 1.080(7) . . no
C9 H9B 1.080(7) . . no
C11 H11 1.080(8) . . no
C13 H13A 1.079(9) . . no
C13 H13B 1.081(9) . . no
C14 H14A 1.080(8) . . no
C14 H14B 1.080(9) . . no
C15 H15 1.080(9) . . no
C16 H16A 1.080(9) . . no
C16 H16B 1.080(9) . . no
C16 H16C 1.080(9) . . no
C17 H17A 1.079(9) . . no
C17 H17B 1.080(9) . . no
C17 H17C 1.080(8) . . no
C18 H18A 1.080(9) . . no
C18 H18B 1.080(9) . . no
C18 H18C 1.081(9) . . no
C19 H19A 1.081(8) . . no
C19 H19B 1.079(9) . . no
C19 H19C 1.080(8) . . no
C20 H20A 1.080(9) . . no
C20 H20B 1.080(10) . . no
C20 H20C 1.080(10) . . no
C23 H23 1.079(9) . . no
C24 H24 1.080(9) . . no
C25 H25 1.080(10) . . no
C26 H26 1.080(9) . . no
C27 H27 1.080(9) . . no

loop_
_geom_hbond_atom_site_label_D
_geom_hbond_atom_site_label_H
_geom_hbond_atom_site_label_A
_geom_hbond_distance_DH
_geom_hbond_distance_HA
_geom_hbond_distance_DA
_geom_hbond_angle_DHA
_geom_hbond_site_symmetry_A
_geom_hbond_publ_flag
C6 H6 O3 1.080(7) 2.488(7) 2.898(6) 101.2(5) . yes
C7 H7 O1 1.080(7) 2.534(6) 2.943(6) 101.3(4) . yes
C7 H7 O4 1.080(7) 2.303(8) 3.060(7) 125.6(5) . yes
C13 H13B O4 1.081(9) 2.243(7) 3.046(7) 129.5(5) . yes
C17 H17C O4 1.080(8) 2.593(7) 3.514(7) 142.8(6) 1_554 yes
C19 H19B O5 1.079(9) 2.556(6) 3.085(7) 109.3(5) . yes
C20 H20C O6 1.080(10) 2.440(9) 3.230(9) 128.9(6) 2_646 yes
C27 H27 O3 1.080(9) 2.550(7) 3.627(7) 175.5(6) 1_455 yes

loop_
_geom_torsion_atom_site_label_1
_geom_torsion_atom_site_label_2
_geom_torsion_atom_site_label_3
_geom_torsion_atom_site_label_4
_geom_torsion
_geom_torsion_site_symmetry_1
_geom_torsion_site_symmetry_2
_geom_torsion_site_symmetry_3
_geom_torsion_site_symmetry_4
_geom_torsion_publ_flag
C21 O5 C6 C7 148.1(4) . . . . no
C6 O5 C21 C22 -177.5(4) . . . . no
C21 O5 C6 C5 -96.1(6) . . . . no
C6 O5 C21 O6 4.7(8) . . . . no
C15 C1 C2 C3 -72.3(5) . . . . no
C15 C1 C2 O1 109.7(5) . . . . no
C2 C1 C15 C16 159.8(4) . . . . no
C2 C1 C14 C13 -72.0(6) . . . . no
C15 C1 C14 C13 161.9(5) . . . . no
C14 C1 C15 C17 51.9(7) . . . . no
C14 C1 C15 C16 -72.7(5) . . . . no
C14 C1 C2 C3 160.5(4) . . . . no
C14 C1 C2 O1 -17.6(7) . . . . no
C2 C1 C15 C17 -75.6(6) . . . . no
O1 C2 C3 C7 50.6(7) . . . . no
C1 C2 C3 C4 115.1(5) . . . . no
O1 C2 C3 C4 -66.8(6) . . . . no
C1 C2 C3 C7 -127.6(5) . . . . no
C7 C3 C4 O2 -139.3(4) . . . . no
C7 C3 C4 C5 -19.3(5) . . . . no
C2 C3 C7 C6 -125.3(5) . . . . no
C2 C3 C7 C8 109.0(5) . . . . no
C7 C3 C4 C18 99.8(5) . . . . no
C2 C3 C4 C18 -139.8(4) . . . . no
C4 C3 C7 C8 -129.9(5) . . . . no
C4 C3 C7 C6 -4.2(4) . . . . no
C2 C3 C4 O2 -18.8(6) . . . . no
C2 C3 C4 C5 101.1(5) . . . . no
C3 C4 C5 C6 36.2(5) . . . . no
C18 C4 C5 C6 -81.8(6) . . . . no
O2 C4 C5 C6 154.5(5) . . . . no
C4 C5 C6 O5 -157.3(4) . . . . no
C4 C5 C6 C7 -39.5(5) . . . . no
C5 C6 C7 C3 26.6(5) . . . . no
C5 C6 C7 C8 153.6(4) . . . . no
O5 C6 C7 C3 146.3(4) . . . . no
O5 C6 C7 C8 -86.7(4) . . . . no
C3 C7 C8 C19 -173.2(5) . . . . no
C3 C7 C8 O3 70.4(6) . . . . no
C3 C7 C8 C9 -48.8(6) . . . . no
C6 C7 C8 C19 65.8(6) . . . . no
C6 C7 C8 C9 -169.9(4) . . . . no
C6 C7 C8 O3 -50.7(5) . . . . no
C7 C8 C9 C10 -52.9(5) . . . . no
O3 C8 C9 C10 -173.5(4) . . . . no
C19 C8 C9 C10 71.4(5) . . . . no
C8 C9 C10 C11 164.2(4) . . . . no
C8 C9 C10 O4 -13.0(7) . . . . no
C9 C10 C11 C12 -132.0(6) . . . . no
O4 C10 C11 C12 45.3(8) . . . . no
C10 C11 C12 C20 173.6(5) . . . . no
C10 C11 C12 C13 -0.9(9) . . . . no
C11 C12 C13 C14 99.4(6) . . . . no
C20 C12 C13 C14 -75.3(7) . . . . no
C12 C13 C14 C1 -58.7(7) . . . . no
O5 C21 C22 C23 166.6(5) . . . . no
O5 C21 C22 C27 -14.5(8) . . . . no
O6 C21 C22 C23 -15.6(9) . . . . no
O6 C21 C22 C27 163.3(6) . . . . no
C21 C22 C23 C24 178.4(6) . . . . no
C27 C22 C23 C24 -0.6(9) . . . . no
C21 C22 C27 C26 -178.7(6) . . . . no
C23 C22 C27 C26 0.2(9) . . . . no
C22 C23 C24 C25 0.8(10) . . . . no
C23 C24 C25 C26 -0.5(11) . . . . no
C24 C25 C26 C27 0.0(11) . . . . no
C25 C26 C27 C22 0.1(10) . . . . no
